data_2011076
loop_
_publ_author_name
'Elnagar, Hassan Y.'
'Ranken, Paul F.'
'Fronczek, Frank R.'

_publ_section_title
;
 A pentaerythritol-derived spirodiphosphonate
;
_journal_issue 7
_journal_name_full 'Acta Crystallographica Section C'
_journal_page_first 905
_journal_page_last 906
_journal_paper_doi 10.1107/S0108270100006181
_journal_volume 56
_journal_year 2000
_chemical_formula_moiety 'C7 H14 O6 P2'
_chemical_formula_sum 'C7 H14 O6 P2'
_chemical_formula_weight 256.1
_chemical_melting_point 520.5(15)
_chemical_name_systematic
;
2,4,8,10-tetraoxa-3,9-diphosphaspiro[5,5]undecane,
3,9,-dimethyl-3,9-dioxide
;
_space_group_IT_number 15
_symmetry_cell_setting monoclinic
_symmetry_space_group_name_Hall '-C 2yc'
_symmetry_space_group_name_H-M 'C 1 2/c 1'
_cell_angle_alpha 90
_cell_angle_beta 94.517(7)
_cell_angle_gamma 90
_cell_formula_units_Z 4
_cell_length_a 16.4560(14)
_cell_length_b 5.5761(9)
_cell_length_c 11.9512(12)
_cell_measurement_reflns_used 25
_cell_measurement_temperature 100
_cell_measurement_theta_max 18.2
_cell_measurement_theta_min 11.4
_cell_volume 1093.2(2)
_computing_cell_refinement 'CAD4 Express'
_computing_data_collection 'CAD4 Express (Enraf-Nonius, 1994)'
_computing_data_reduction 'MolEN (Fair, 1990)'
_computing_molecular_graphics 'ORTEPII (Johnson, 1976)'
_computing_publication_material 'CIFGEN in MolEN (Fair, 1990)'
_computing_structure_refinement 'LSFM in MolEN (Fair, 1990)'
_computing_structure_solution 'SIR (Burla et al., 1989)'
_diffrn_ambient_temperature 100
_diffrn_measurement_device 'Enraf Nonius CAD4 (with Oxford Cryostream)'
_diffrn_measurement_method \q/2\q
_diffrn_radiation_monochromator graphite
_diffrn_radiation_source sealed_tube
_diffrn_radiation_type Mo-K\a
_diffrn_radiation_wavelength .71073
_diffrn_reflns_av_R_equivalents .025
_diffrn_reflns_limit_h_max 22
_diffrn_reflns_limit_h_min -26
_diffrn_reflns_limit_k_max 8
_diffrn_reflns_limit_k_min -8
_diffrn_reflns_limit_l_max 16
_diffrn_reflns_limit_l_min -19
_diffrn_reflns_number 6104
_diffrn_reflns_theta_max 35.0
_diffrn_reflns_theta_min 2.5
_diffrn_standards_decay_% .5
_diffrn_standards_interval_time 60
_diffrn_standards_number 3
_exptl_absorpt_coefficient_mu .404
_exptl_absorpt_correction_T_max .849
_exptl_absorpt_correction_T_min .828
_exptl_absorpt_correction_type psi-scan
_exptl_absorpt_process_details '(North et al., 1968)'
_exptl_crystal_colour colorless
_exptl_crystal_density_diffrn 1.556
_exptl_crystal_density_method none
_exptl_crystal_description fragment
_exptl_crystal_F_000 536
_exptl_crystal_size_max .57
_exptl_crystal_size_mid .55
_exptl_crystal_size_min .42
_refine_diff_density_max .64
_refine_diff_density_min -.57
_refine_ls_abs_structure_details ' ?'
_refine_ls_extinction_coef '8(2) x 10^-7^'
_refine_ls_extinction_method 'isotropic (Zachariasen, 1963)'
_refine_ls_goodness_of_fit_all 1.983
_refine_ls_goodness_of_fit_ref 1.911
_refine_ls_hydrogen_treatment refall
_refine_ls_matrix_type full
_refine_ls_number_constraints 0
_refine_ls_number_parameters 98
_refine_ls_number_reflns 2137
_refine_ls_number_restraints 4
_refine_ls_R_factor_all .034
_refine_ls_R_factor_gt .031
_refine_ls_shift/su_max .008
_refine_ls_shift/su_mean .001
_refine_ls_structure_factor_coef Fsqd
_refine_ls_weighting_details '4Fo^2^/[\s^2^(Fo^2^) + 0.0004Fo^4^]'
_refine_ls_weighting_scheme sigma
_refine_ls_wR_factor_all .047
_refine_ls_wR_factor_ref .047
_reflns_number_gt 1915
_reflns_number_total 2232
_reflns_threshold_expression I>3\s(I)
_cod_data_source_file bk1533.cif
_cod_data_source_block I
_cod_depositor_comments
;
The following automatic conversions were performed:

'_chemical_melting_point' value '519-522 K' was changed to
'520.5(15)' - the average value was taken and precision was
estimated.

'_atom_site_thermal_displace_type' tag value 'Uij' was
replaced with 'Uani' value 8 times.

Automatic conversion script
Id: cif_fix_values 1646 2011-03-28 12:23:43Z adriana 

The following automatic conversions were performed:

'_chemical_melting_point' value '519-522 K' was changed to
'520.5(15)' - the average value was taken and precision was
estimated.

Automatic conversion script
Id: cif_fix_values 1715 2011-07-08 13:25:40Z adriana 
;
_cod_original_cell_volume 1093.2(4)
_cod_original_sg_symbol_H-M 'C 2/c'
_cod_database_code 2011076
_cod_database_fobs_code 2011076

loop_
_symmetry_equiv_pos_as_xyz
x,y,z
-x,+y,1/2-z
-x,-y,-z
+x,-y,1/2+z
1/2+x,1/2+y,+z
1/2-x,1/2+y,1/2-z
1/2-x,1/2-y,-z
1/2+x,1/2-y,1/2+z

loop_
_atom_site_aniso_label
_atom_site_aniso_U_11
_atom_site_aniso_U_22
_atom_site_aniso_U_33
_atom_site_aniso_U_12
_atom_site_aniso_U_13
_atom_site_aniso_U_23
_atom_site_aniso_type_symbol
P .01555(10) .01359(10) .01307(10) -.00223(8) -.00033(9) .00213(9) P
O1 .0204(3) .0184(3) .0162(3) -.0078(3) -.0009(3) -.0011(3) O
O2 .0138(3) .0103(3) .0161(3) -.0009(2) .0014(2) -.0017(2) O
O3 .0236(3) .0220(4) .0145(3) -.0015(3) .0016(3) .0054(3) O
C1 .0191(5) .0082(5) .0113(5) .0000 -.0005(4) .0000 C
C2 .0308(5) .0103(4) .0155(4) -.0059(4) .0002(4) -.0004(3) C
C3 .0153(4) .0111(3) .0131(4) .0008(3) -.0009(3) -.0016(3) C
C4 .0167(4) .0242(5) .0301(5) .0022(4) .0018(4) .0061(5) C

loop_
_atom_site_label
_atom_site_fract_x
_atom_site_fract_y
_atom_site_fract_z
_atom_site_U_iso_or_equiv
_atom_site_thermal_displace_type
_atom_site_calc_flag
_atom_site_calc_attached_atom
_atom_site_type_symbol
P .37384(2) .31415(5) .40865(2) .01415(5) Uani ? ? P
O1 .35845(5) .14492(8) .30174(7) .0182(3) Uani ? ? O
O2 .45337(4) .45944(13) .38308(6) .0132(3) Uani ? ? O
O3 .38079(5) .18275(15) .51608(7) .0196(3) Uani ? ? O
C1 .5 .1653(2) .25 .0121(5) Uani ? ? C
C2 .42830(7) .0022(2) .27299(9) .0170(4) Uani ? ? C
C3 .52303(6) .3186(2) .35399(8) .0130(4) Uani ? ? C
C4 .29603(7) .5333(2) .39320(13) .0230(5) Uani ? ? C
H2a .4082(9) -.091(3) .2078(14) .035(4) Uiso ? ? H
H2b .4416(8) -.115(2) .3365(11) .020(4) Uiso ? ? H
H3a .5634(8) .428(3) .3415(11) .019(4) Uiso ? ? H
H3b .5409(9) .212(3) .4193(12) .023(4) Uiso ? ? H
H4a .2968(9) .603(3) .3176(13) .047(5) Uiso ? ? H
H4b .3078(9) .656(3) .4459(13) .032(4) Uiso ? ? H
H4c .2459(9) .477(3) .4122(12) .032(4) Uiso ? ? H

loop_
_atom_type_symbol
_atom_type_scat_dispersion_real
_atom_type_scat_dispersion_imag
_atom_type_scat_source
C .002 .002 International_Tables_Vol_IV_Table_2.3.1
H .000 .000 International_Tables_Vol_IV_Table_2.3.1
O .008 .006 International_Tables_Vol_IV_Table_2.3.1
P .090 .095 International_Tables_Vol_IV_Table_2.3.1

loop_
_geom_angle_atom_site_label_1
_geom_angle_atom_site_label_2
_geom_angle_atom_site_label_3
_geom_angle_site_symmetry_3
_geom_angle
_geom_angle_publ_flag
O1 P O2 . 103.25(4) yes
O1 P O3 . 113.62(5) ?
O1 P C4 . 104.92(5) ?
O2 P O3 . 114.34(4) ?
O2 P C4 . 103.19(5) ?
O3 P C4 . 116.09(6) yes
P O1 C2 . 115.67(6) yes
P O2 C3 . 116.57(6) yes
C2 C1 C2 2_655 107.16(9) yes
C2 C1 C3 . 109.32(5) yes
C2 C1 C3 2_655 109.40(5) ?
C3 C1 C3 2_655 112.11(9) yes
O1 C2 C1 . 110.50(8) ?
O1 C2 H2a . 104.9(9) ?
O1 C2 H2b . 107.7(8) ?
C1 C2 H2a . 113.0(9) ?
C1 C2 H2b . 113.2(7) ?
H2a C2 H2b . 107.2(12) ?
O2 C3 C1 . 110.26(7) ?
O2 C3 H3a . 106.0(8) ?
O2 C3 H3b . 108.7(8) ?
C1 C3 H3a . 111.8(8) ?
C1 C3 H3b . 109.9(8) ?
H3a C3 H3b . 110.1(11) ?
P C4 H4a . 107.8(10) ?
P C4 H4b . 108.9(9) ?
P C4 H4c . 113.1(10) ?
H4a C4 H4b . 108.1(14) ?
H4a C4 H4c . 115.7(12) ?
H4b C4 H4c . 102.8(13) ?

loop_
_geom_bond_atom_site_label_1
_geom_bond_atom_site_label_2
_geom_bond_site_symmetry_1
_geom_bond_site_symmetry_2
_geom_bond_distance
_geom_bond_publ_flag
P O1 . . 1.5924(8) yes
P O2 . . 1.5892(7) yes
P O3 . . 1.4749(8) yes
P C4 . . 1.7691(12) yes
O1 C2 . . 1.4611(14) yes
O2 C3 . . 1.4539(12) yes
C1 C2 . . 1.5315(13) yes
C1 C3 . . 1.5315(13) yes
C2 H2a . . .974(16) ?
C2 H2b . . 1.010(13) ?
C3 H3a . . .921(13) ?
C3 H3b . . 1.005(14) ?
C4 H4a . . .987(16) ?
C4 H4b . . .941(14) ?
C4 H4c . . .927(14) ?

loop_
_geom_torsion_atom_site_label_1
_geom_torsion_atom_site_label_2
_geom_torsion_atom_site_label_3
_geom_torsion_atom_site_label_4
_geom_torsion
_geom_torsion_publ_flag
O2 P O1 C2 51.87(8) yes
O3 P O1 C2 -72.53(8) ?
C4 P O1 C2 159.64(7) ?
O1 P O2 C3 -52.02(7) yes
O3 P O2 C3 71.91(8) ?
C4 P O2 C3 -161.09(7) ?
P O1 C2 C1 -58.93(9) yes
P O2 C3 C1 58.50(9) yes
C3 C1 C2 O1 58.49(9) yes
C2 C1 C3 O2 -57.95(10) yes
